data_7238046
loop_
_publ_author_name
'Kong, Lingbin'
'Huang, Rong'
'He, Haodan'
'Fan, Yunxiang'
'Lin, Jun'
'Yan, Shengjiao'

_publ_section_title
;
 Multi-component solvent-free cascade reaction of 2-cyanoacetamides:
 regioselective synthesis of pyridin-2-ones bearing quaternary centers
;
_journal_issue 1
_journal_name_full 'Green Chemistry'
_journal_page_first 256
_journal_page_last 264
_journal_paper_doi 10.1039/C9GC03692J
_journal_volume 22
_journal_year 2020
_chemical_formula_moiety 'C9 H12 N2 O'
_chemical_formula_sum 'C9 H12 N2 O'
_chemical_formula_weight 164.21
_space_group_crystal_system monoclinic
_space_group_IT_number 14
_space_group_name_Hall '-P 2ybc'
_space_group_name_H-M_alt 'P 1 21/c 1'
_atom_sites_solution_hydrogens geom
_audit_creation_date 2019-10-21
_audit_creation_method
;
Olex2 1.2
(compiled 2018.05.29 svn.r3508 for OlexSys, GUI svn.r5506)
;
_audit_update_record
;
2019-10-22 deposited with the CCDC.	2019-11-25 downloaded from the CCDC.
;
_cell_angle_alpha 90
_cell_angle_beta 95.887(3)
_cell_angle_gamma 90
_cell_formula_units_Z 4
_cell_length_a 6.4219(12)
_cell_length_b 10.741(2)
_cell_length_c 13.507(3)
_cell_measurement_reflns_used 364
_cell_measurement_temperature 293(2)
_cell_measurement_theta_max 18.9892
_cell_measurement_theta_min 2.4276
_cell_volume 926.8(3)
_computing_cell_refinement 'Bruker SMART'
_computing_data_collection 'Bruker SMART'
_computing_data_reduction 'Bruker SAINT'
_computing_molecular_graphics 'Olex2 (Dolomanov et al., 2009)'
_computing_publication_material 'Olex2 (Dolomanov et al., 2009)'
_computing_structure_refinement 'ShelXL (Sheldrick, 2015)'
_computing_structure_solution 'SHELXL-2014/7 (Sheldrick, 2014)'
_diffrn_ambient_temperature 293.15
_diffrn_measured_fraction_theta_full 0.994
_diffrn_measured_fraction_theta_max 0.994
_diffrn_measurement_device_type 'CCD area detector'
_diffrn_measurement_method 'phi and omega scans'
_diffrn_radiation_monochromator graphite
_diffrn_radiation_type MoK\a
_diffrn_radiation_wavelength 0.71073
_diffrn_reflns_av_R_equivalents 0.0704
_diffrn_reflns_av_unetI/netI 0.0801
_diffrn_reflns_Laue_measured_fraction_full 0.994
_diffrn_reflns_Laue_measured_fraction_max 0.994
_diffrn_reflns_limit_h_max 7
_diffrn_reflns_limit_h_min -7
_diffrn_reflns_limit_k_max 12
_diffrn_reflns_limit_k_min -11
_diffrn_reflns_limit_l_max 15
_diffrn_reflns_limit_l_min -15
_diffrn_reflns_number 5110
_diffrn_reflns_point_group_measured_fraction_full 0.994
_diffrn_reflns_point_group_measured_fraction_max 0.994
_diffrn_reflns_theta_full 24.972
_diffrn_reflns_theta_max 24.972
_diffrn_reflns_theta_min 3.032
_diffrn_standards_decay_% 1
_diffrn_standards_interval_count 60
_diffrn_standards_number 1
_exptl_absorpt_coefficient_mu 0.079
_exptl_absorpt_correction_T_max 0.981324
_exptl_absorpt_correction_T_min 0.401939
_exptl_absorpt_correction_type multi-scan
_exptl_absorpt_process_details
'SADABS-2004/1 (Bruker,2004) was used for absorption correction. R(int) was 0.0536 before and 0.0345 after correction. The Ratio of minimum to maximum transmission is 0.4019. The \l/2 correction factor is 0.0015.'
_exptl_crystal_colour colourless
_exptl_crystal_colour_primary colourless
_exptl_crystal_density_diffrn 1.177
_exptl_crystal_description block
_exptl_crystal_F_000 352
_exptl_crystal_size_max 0.27
_exptl_crystal_size_mid 0.25
_exptl_crystal_size_min 0.22
_refine_diff_density_max 0.123
_refine_diff_density_min -0.149
_refine_diff_density_rms 0.034
_refine_ls_extinction_coef 0.034(5)
_refine_ls_extinction_expression Fc^*^=kFc[1+0.001xFc^2^\l^3^/sin(2\q)]^-1/4^
_refine_ls_extinction_method 'SHELXL-2018/3 (Sheldrick 2018)'
_refine_ls_goodness_of_fit_ref 0.900
_refine_ls_hydrogen_treatment constr
_refine_ls_matrix_type full
_refine_ls_number_parameters 113
_refine_ls_number_reflns 1621
_refine_ls_number_restraints 0
_refine_ls_restrained_S_all 0.900
_refine_ls_R_factor_all 0.1226
_refine_ls_R_factor_gt 0.0500
_refine_ls_shift/su_max 0.000
_refine_ls_shift/su_mean 0.000
_refine_ls_structure_factor_coef Fsqd
_refine_ls_weighting_details 'w=1/[\s^2^(Fo^2^)+(0.0523P)^2^] where P=(Fo^2^+2Fc^2^)/3'
_refine_ls_weighting_scheme calc
_refine_ls_wR_factor_gt 0.1048
_refine_ls_wR_factor_ref 0.1279
_reflns_Friedel_coverage 0.000
_reflns_number_gt 783
_reflns_number_total 1621
_reflns_threshold_expression 'I > 2\s(I)'
_cod_data_source_file c9gc03692j3.cif
_cod_data_source_block 1
_cod_depositor_comments
;Adding full bibliography for 7238046--7238047.cif.

 Adding full bibliography for 7238046--7238047.cif.
;
_cod_database_code 7238046
_shelx_shelxl_version_number 2018/3
_shelx_space_group_comment
;
The symmetry employed for this shelxl refinement is uniquely defined
by the following loop, which should always be used as a source of
symmetry information in preference to the above space-group names.
They are only intended as comments.
;
_shelx_estimated_absorpt_t_max 0.983
_shelx_estimated_absorpt_t_min 0.979
_olex2_refinement_description
;
1. Fixed Uiso
 At 1.2 times of:
  All C(H) groups, All N(H) groups
 At 1.5 times of:
  All C(H,H,H) groups
2.a Ternary CH refined with riding coordinates:
 C2(H2)
2.b Aromatic/amide H refined with riding coordinates:
 N1(H1), C4(H4)
2.c Idealised Me refined as rotating group:
 C7(H7A,H7B,H7C), C8(H8A,H8B,H8C), C9(H9A,H9B,H9C)
;
_olex2_submission_special_instructions 'No special instructions were received'

loop_
_space_group_symop_operation_xyz
'x, y, z'
'-x, y+1/2, -z+1/2'
'-x, -y, -z'
'x, -y-1/2, z-1/2'

loop_
_atom_site_label
_atom_site_type_symbol
_atom_site_fract_x
_atom_site_fract_y
_atom_site_fract_z
_atom_site_U_iso_or_equiv
_atom_site_adp_type
_atom_site_occupancy
_atom_site_site_symmetry_order
_atom_site_calc_flag
_atom_site_refinement_flags_posn
O1 O 0.2448(3) 0.05880(15) -0.04904(12) 0.0641(6) Uani 1 1 d .
N1 N 0.1259(3) 0.09332(18) 0.10080(14) 0.0547(6) Uani 1 1 d .
H1 H 0.026954 0.039941 0.088176 0.066 Uiso 1 1 calc R
N2 N 0.6789(4) 0.2437(3) -0.07151(19) 0.1032(10) Uani 1 1 d .
C1 C 0.2633(4) 0.1081(2) 0.03327(19) 0.0506(7) Uani 1 1 d .
C2 C 0.4493(4) 0.1888(2) 0.07020(17) 0.0523(7) Uani 1 1 d .
H2 H 0.536316 0.139557 0.119546 0.063 Uiso 1 1 calc R
C3 C 0.3812(4) 0.3068(2) 0.12433(17) 0.0531(7) Uani 1 1 d .
C4 C 0.2527(4) 0.2595(2) 0.20419(17) 0.0577(7) Uani 1 1 d .
H4 H 0.258009 0.302158 0.264309 0.069 Uiso 1 1 calc R
C5 C 0.1337(4) 0.1599(3) 0.19143(17) 0.0512(7) Uani 1 1 d .
C6 C 0.5792(4) 0.2173(2) -0.0107(2) 0.0648(8) Uani 1 1 d .
C7 C 0.2466(4) 0.3899(2) 0.05046(19) 0.0746(9) Uani 1 1 d .
H7A H 0.322104 0.407830 -0.005645 0.112 Uiso 1 1 calc GR
H7B H 0.215000 0.466260 0.082653 0.112 Uiso 1 1 calc GR
H7C H 0.118763 0.347454 0.028226 0.112 Uiso 1 1 calc GR
C8 C 0.5745(4) 0.3771(3) 0.16979(19) 0.0798(10) Uani 1 1 d .
H8A H 0.653549 0.324959 0.217605 0.120 Uiso 1 1 calc GR
H8B H 0.531711 0.451082 0.202108 0.120 Uiso 1 1 calc GR
H8C H 0.659804 0.399601 0.118217 0.120 Uiso 1 1 calc GR
C9 C -0.0035(4) 0.1079(3) 0.26406(18) 0.0691(8) Uani 1 1 d .
H9A H -0.145503 0.104887 0.233967 0.104 Uiso 1 1 calc GR
H9B H 0.004316 0.159988 0.322084 0.104 Uiso 1 1 calc GR
H9C H 0.042389 0.025383 0.282844 0.104 Uiso 1 1 calc GR

loop_
_atom_site_aniso_label
_atom_site_aniso_U_11
_atom_site_aniso_U_22
_atom_site_aniso_U_33
_atom_site_aniso_U_23
_atom_site_aniso_U_13
_atom_site_aniso_U_12
O1 0.0666(13) 0.0698(13) 0.0587(11) -0.0199(10) 0.0196(9) -0.0191(9)
N1 0.0530(14) 0.0598(14) 0.0542(12) -0.0086(11) 0.0189(11) -0.0148(11)
N2 0.099(2) 0.125(2) 0.0936(19) -0.0108(17) 0.0492(17) -0.0396(17)
C1 0.0525(18) 0.0460(16) 0.0547(15) -0.0061(13) 0.0119(14) -0.0058(13)
C2 0.0529(17) 0.0545(17) 0.0503(14) 0.0003(13) 0.0097(13) -0.0102(14)
C3 0.0612(18) 0.0455(15) 0.0522(15) -0.0058(13) 0.0033(14) -0.0084(14)
C4 0.0690(19) 0.0620(18) 0.0434(14) -0.0064(13) 0.0120(13) 0.0000(16)
C5 0.0511(17) 0.0596(18) 0.0439(14) 0.0007(13) 0.0095(12) 0.0027(14)
C6 0.065(2) 0.067(2) 0.0659(18) -0.0105(15) 0.0193(16) -0.0175(15)
C7 0.091(2) 0.0613(18) 0.0723(18) 0.0098(15) 0.0111(17) 0.0087(17)
C8 0.088(2) 0.076(2) 0.0747(19) -0.0139(15) 0.0057(17) -0.0283(18)
C9 0.0642(19) 0.086(2) 0.0602(16) 0.0033(15) 0.0193(15) -0.0002(16)

loop_
_atom_type_symbol
_atom_type_description
_atom_type_scat_dispersion_real
_atom_type_scat_dispersion_imag
_atom_type_scat_source
C C 0.0033 0.0016 'International Tables Vol C Tables 4.2.6.8 and 6.1.1.4'
H H 0.0000 0.0000 'International Tables Vol C Tables 4.2.6.8 and 6.1.1.4'
N N 0.0061 0.0033 'International Tables Vol C Tables 4.2.6.8 and 6.1.1.4'
O O 0.0106 0.0060 'International Tables Vol C Tables 4.2.6.8 and 6.1.1.4'

loop_
_geom_angle_atom_site_label_1
_geom_angle_atom_site_label_2
_geom_angle_atom_site_label_3
_geom_angle
C1 N1 H1 117.9
C1 N1 C5 124.1(2)
C5 N1 H1 117.9
O1 C1 N1 123.7(2)
O1 C1 C2 123.0(2)
N1 C1 C2 113.2(2)
C1 C2 H2 106.8
C1 C2 C3 111.8(2)
C3 C2 H2 106.8
C6 C2 C1 111.2(2)
C6 C2 H2 106.8
C6 C2 C3 112.9(2)
C4 C3 C2 105.27(19)
C4 C3 C7 110.3(2)
C4 C3 C8 111.1(2)
C7 C3 C2 109.63(19)
C8 C3 C2 109.7(2)
C8 C3 C7 110.7(2)
C3 C4 H4 118.9
C5 C4 C3 122.1(2)
C5 C4 H4 118.9
N1 C5 C9 114.1(2)
C4 C5 N1 119.5(2)
C4 C5 C9 126.3(2)
N2 C6 C2 177.3(3)
C3 C7 H7A 109.5
C3 C7 H7B 109.5
C3 C7 H7C 109.5
H7A C7 H7B 109.5
H7A C7 H7C 109.5
H7B C7 H7C 109.5
C3 C8 H8A 109.5
C3 C8 H8B 109.5
C3 C8 H8C 109.5
H8A C8 H8B 109.5
H8A C8 H8C 109.5
H8B C8 H8C 109.5
C5 C9 H9A 109.5
C5 C9 H9B 109.5
C5 C9 H9C 109.5
H9A C9 H9B 109.5
H9A C9 H9C 109.5
H9B C9 H9C 109.5

loop_
_geom_bond_atom_site_label_1
_geom_bond_atom_site_label_2
_geom_bond_distance
O1 C1 1.226(3)
N1 H1 0.8600
N1 C1 1.342(3)
N1 C5 1.414(3)
N2 C6 1.128(3)
C1 C2 1.518(3)
C2 H2 0.9800
C2 C3 1.548(3)
C2 C6 1.473(3)
C3 C4 1.512(3)
C3 C7 1.537(3)
C3 C8 1.527(3)
C4 H4 0.9300
C4 C5 1.316(3)
C5 C9 1.493(3)
C7 H7A 0.9600
C7 H7B 0.9600
C7 H7C 0.9600
C8 H8A 0.9600
C8 H8B 0.9600
C8 H8C 0.9600
C9 H9A 0.9600
C9 H9B 0.9600
C9 H9C 0.9600

loop_
_geom_torsion_atom_site_label_1
_geom_torsion_atom_site_label_2
_geom_torsion_atom_site_label_3
_geom_torsion_atom_site_label_4
_geom_torsion
O1 C1 C2 C3 137.5(2)
O1 C1 C2 C6 10.2(4)
N1 C1 C2 C3 -44.6(3)
N1 C1 C2 C6 -171.8(2)
C1 N1 C5 C4 14.3(4)
C1 N1 C5 C9 -166.7(2)
C1 C2 C3 C4 54.2(2)
C1 C2 C3 C7 -64.4(3)
C1 C2 C3 C8 173.8(2)
C2 C3 C4 C5 -33.8(3)
C3 C4 C5 N1 0.7(4)
C3 C4 C5 C9 -178.1(2)
C5 N1 C1 O1 -173.0(2)
C5 N1 C1 C2 9.1(3)
C6 C2 C3 C4 -179.5(2)
C6 C2 C3 C7 61.8(3)
C6 C2 C3 C8 -59.9(3)
C7 C3 C4 C5 84.4(3)
C8 C3 C4 C5 -152.5(3)
